data_4060957
loop_
_publ_author_name
'Hermatschweiler, Ren\'e'
'Fern\'andez, Ignacio'
'Pregosin, Paul S.'
'Breher, Frank'

_publ_section_title
;
 Catalytic Allylic Alkylation and Allylic Phenolation Reactions with
 Ruthenium Complexes. Solid-State Structures of a Model Catalytic DMF
 Intermediate, [Ru(Cp*)(Cl)(\h3-C3H5)(DMF)](PF6), and a New Tetranuclear
 Salt, [Ru(Cp){Ru(Cp)(\h6-p-CH3C6H4CN)}3](PF6)4
;
_journal_coden_ASTM ORGND7
_journal_issue 6
_journal_name_full Organometallics
_journal_page_first 1440
_journal_page_last 1447
_journal_paper_doi 10.1021/om051050l
_journal_volume 25
_journal_year 2006
_chemical_formula_moiety 'C44 H41 N3 Ru4, 4(F6 P)'
_chemical_formula_sum 'C44 H41 F24 N3 P4 Ru4'
_chemical_formula_weight 1595.96
_space_group_IT_number 161
_symmetry_cell_setting trigonal
_symmetry_space_group_name_Hall 'R 3 -2"c'
_symmetry_space_group_name_H-M 'R 3 c :H'
_cell_angle_alpha 90.00
_cell_angle_beta 90.00
_cell_angle_gamma 120.00
_cell_formula_units_Z 6
_cell_length_a 17.5476(5)
_cell_length_b 17.5476(5)
_cell_length_c 30.2034(17)
_cell_measurement_temperature 200(2)
_cell_volume 8054.2(6)
_diffrn_ambient_temperature 200(2)
_exptl_crystal_density_diffrn 1.974
_cod_duplicate_entry 4074953
_cod_original_sg_symbol_Hall R3-2"c
_cod_original_sg_symbol_H-M 'R 3 c'
_cod_database_code 4060957

loop_
_symmetry_equiv_pos_as_xyz
'x, y, z'
'-y, x-y, z'
'-x+y, -x, z'
'-y, -x, z+1/2'
'-x+y, y, z+1/2'
'x, x-y, z+1/2'
'x+2/3, y+1/3, z+1/3'
'-y+2/3, x-y+1/3, z+1/3'
'-x+y+2/3, -x+1/3, z+1/3'
'-y+2/3, -x+1/3, z+5/6'
'-x+y+2/3, y+1/3, z+5/6'
'x+2/3, x-y+1/3, z+5/6'
'x+1/3, y+2/3, z+2/3'
'-y+1/3, x-y+2/3, z+2/3'
'-x+y+1/3, -x+2/3, z+2/3'
'-y+1/3, -x+2/3, z+7/6'
'-x+y+1/3, y+2/3, z+7/6'
'x+1/3, x-y+2/3, z+7/6'

loop_
_atom_site_label
_atom_site_type_symbol
_atom_site_fract_x
_atom_site_fract_y
_atom_site_fract_z
_atom_site_U_iso_or_equiv
_atom_site_adp_type
_atom_site_occupancy
_atom_site_symmetry_multiplicity
_atom_site_calc_flag
_atom_site_refinement_flags
_atom_site_disorder_assembly
_atom_site_disorder_group
Ru1 Ru 0.40420(3) 0.36375(3) 0.166236(12) 0.03977(13) Uani 1 1 d . . .
Ru2 Ru 0.6667 0.3333 0.03971(3) 0.03856(18) Uani 1 3 d S . .
C12 C 0.5188(4) 0.4385(4) 0.1248(2) 0.0437(13) Uani 1 1 d . . .
C11 C 0.4475(5) 0.4394(4) 0.1054(2) 0.0468(14) Uani 1 1 d . . .
H11 H 0.4308 0.4191 0.0759 0.056 Uiso 1 1 calc R . .
C13 C 0.5431(5) 0.4656(4) 0.1699(2) 0.0505(15) Uani 1 1 d . . .
H13 H 0.5908 0.4635 0.1836 0.061 Uiso 1 1 calc R . .
C14 C 0.4937(5) 0.4950(5) 0.1927(2) 0.0544(17) Uani 1 1 d . . .
H14 H 0.5083 0.5124 0.2227 0.065 Uiso 1 1 calc R . .
C10 C 0.4005(5) 0.4704(5) 0.1295(2) 0.0552(17) Uani 1 1 d . . .
H10 H 0.3522 0.4714 0.1160 0.066 Uiso 1 1 calc R . .
C15 C 0.4235(5) 0.5004(4) 0.1739(2) 0.0488(16) Uani 1 1 d . . .
P1 P 0.66376(14) 0.74345(15) 0.17357(7) 0.0666(6) Uani 1 1 d . . .
F1 F 0.6995(10) 0.6918(11) 0.1558(7) 0.264(10) Uani 1 1 d . . .
N1 N 0.6037(3) 0.3786(3) 0.08014(18) 0.0451(12) Uani 1 1 d . . .
C16 C 0.5672(4) 0.4035(4) 0.1005(2) 0.0454(13) Uani 1 1 d . . .
F2 F 0.6240(5) 0.6786(5) 0.2135(2) 0.163(5) Uani 1 1 d . . .
C21 C 0.3859(7) 0.2355(5) 0.1784(4) 0.077(3) Uani 1 1 d . . .
H21 H 0.4289 0.2195 0.1714 0.092 Uiso 1 1 calc R . .
F3 F 0.5792(4) 0.6881(5) 0.1473(2) 0.125(3) Uani 1 1 d . . .
C20 C 0.3816(9) 0.2703(6) 0.2170(4) 0.092(3) Uani 1 1 d . . .
H20 H 0.4215 0.2842 0.2409 0.110 Uiso 1 1 calc R . .
C17 C 0.3755(6) 0.5347(5) 0.1992(3) 0.075(2) Uani 1 1 d . . .
H17A H 0.3208 0.4855 0.2108 0.113 Uiso 1 1 calc R . .
H17B H 0.3615 0.5709 0.1798 0.113 Uiso 1 1 calc R . .
H17C H 0.4121 0.5707 0.2239 0.113 Uiso 1 1 calc R . .
C22 C 0.3213(9) 0.2260(5) 0.1507(3) 0.095(4) Uani 1 1 d . . .
H22 H 0.3103 0.2040 0.1212 0.114 Uiso 1 1 calc R . .
C23 C 0.2726(6) 0.2571(6) 0.1763(5) 0.093(3) Uani 1 1 d U . .
H23 H 0.2222 0.2600 0.1674 0.111 Uiso 1 1 calc R . .
F4 F 0.7480(5) 0.8019(5) 0.2022(3) 0.140(3) Uani 1 1 d . . .
F5 F 0.7017(6) 0.8101(5) 0.1362(2) 0.162(4) Uani 1 1 d . . .
F6 F 0.6264(8) 0.7986(9) 0.1970(4) 0.206(5) Uani 1 1 d . . .
C24 C 0.3159(9) 0.2819(7) 0.2167(4) 0.103(4) Uani 1 1 d . . .
H24 H 0.2986 0.3045 0.2408 0.123 Uiso 1 1 calc R . .
P2 P 0.6667 0.3333 0.22982(14) 0.0672(9) Uani 1 3 d S . .
F8 F 0.6162(8) 0.3673(8) 0.2554(5) 0.212(6) Uani 1 1 d . . .
C30 C 0.5889(7) 0.2839(8) -0.0194(3) 0.059(2) Uani 0.83333 1 d P . .
H30 H 0.5272 0.2449 -0.0200 0.071 Uiso 0.83333 1 calc PR . .
C31 C 0.6187(8) 0.3616(9) -0.0191(3) 0.064(3) Uani 0.83333 1 d P . .
H31 H 0.5796 0.3843 -0.0185 0.077 Uiso 0.83333 1 calc PR . .
F7 F 0.5864(6) 0.2827(6) 0.1982(5) 0.178(4) Uani 1 1 d . . .

loop_
_atom_site_aniso_label
_atom_site_aniso_U_11
_atom_site_aniso_U_22
_atom_site_aniso_U_33
_atom_site_aniso_U_23
_atom_site_aniso_U_13
_atom_site_aniso_U_12
Ru1 0.0446(3) 0.0297(2) 0.0432(2) 0.00979(19) 0.0108(2) 0.0172(2)
Ru2 0.0401(3) 0.0401(3) 0.0355(4) 0.000 0.000 0.02003(13)
C12 0.049(3) 0.031(3) 0.049(3) 0.004(2) 0.014(3) 0.018(3)
C11 0.064(4) 0.038(3) 0.041(3) 0.013(2) 0.009(3) 0.028(3)
C13 0.050(4) 0.041(3) 0.051(3) 0.001(3) 0.006(3) 0.016(3)
C14 0.063(4) 0.037(3) 0.057(4) -0.004(3) 0.011(3) 0.020(3)
C10 0.061(4) 0.046(4) 0.067(4) 0.018(3) 0.011(3) 0.034(3)
C15 0.068(5) 0.033(3) 0.047(3) 0.008(3) 0.019(3) 0.027(3)
P1 0.0576(12) 0.0556(12) 0.0699(12) 0.0110(9) -0.0122(9) 0.0158(10)
F1 0.183(11) 0.297(18) 0.39(2) -0.194(19) -0.081(13) 0.178(12)
N1 0.048(3) 0.045(3) 0.044(3) 0.002(2) 0.004(2) 0.023(2)
C16 0.051(3) 0.044(3) 0.042(3) 0.009(2) 0.011(3) 0.023(3)
F2 0.138(7) 0.112(5) 0.102(4) 0.024(4) -0.033(4) -0.041(5)
C21 0.078(6) 0.035(4) 0.127(8) 0.024(5) 0.029(6) 0.035(4)
F3 0.078(4) 0.115(5) 0.113(4) 0.021(4) -0.039(3) -0.003(4)
C20 0.134(10) 0.045(5) 0.080(6) 0.022(4) -0.012(6) 0.032(6)
C17 0.085(6) 0.053(4) 0.093(6) -0.002(4) 0.025(5) 0.038(5)
C22 0.129(10) 0.025(4) 0.080(5) 0.010(4) 0.013(6) 0.001(5)
C23 0.058(5) 0.048(4) 0.162(8) 0.028(5) 0.003(5) 0.019(4)
F4 0.100(5) 0.098(5) 0.124(5) 0.032(4) -0.052(4) -0.022(4)
F5 0.160(7) 0.114(5) 0.096(4) 0.052(4) -0.052(5) -0.019(5)
F6 0.200(11) 0.236(12) 0.216(11) -0.048(9) 0.045(9) 0.134(10)
C24 0.100(8) 0.057(6) 0.108(8) 0.021(5) 0.063(7) 0.007(6)
P2 0.0581(13) 0.0581(13) 0.085(2) 0.000 0.000 0.0290(7)
F8 0.191(9) 0.187(10) 0.252(12) -0.101(9) 0.054(8) 0.090(9)
C30 0.059(6) 0.068(7) 0.037(4) -0.001(4) -0.017(4) 0.022(6)
C31 0.076(8) 0.100(9) 0.037(4) 0.001(5) -0.008(4) 0.058(8)
F7 0.121(7) 0.121(7) 0.268(12) -0.088(8) -0.040(7) 0.041(5)

loop_
_geom_bond_atom_site_label_1
_geom_bond_atom_site_label_2
_geom_bond_distance
_geom_bond_site_symmetry_2
_geom_bond_publ_flag
Ru1 C20 2.131(8) . ?
Ru1 C24 2.135(8) . ?
Ru1 C21 2.140(7) . ?
Ru1 C23 2.146(9) . ?
Ru1 C22 2.160(8) . ?
Ru1 C12 2.166(6) . ?
Ru1 C11 2.169(6) . ?
Ru1 C13 2.189(7) . ?
Ru1 C14 2.189(7) . ?
Ru1 C10 2.204(7) . ?
Ru1 C15 2.259(6) . ?
Ru2 N1 2.055(5) . ?
Ru2 N1 2.055(5) 3_665 ?
Ru2 N1 2.055(5) 2_655 ?
Ru2 C31 2.127(8) . ?
Ru2 C31 2.127(8) 2_655 ?
Ru2 C31 2.127(8) 3_665 ?
Ru2 C30 2.150(8) 3_665 ?
Ru2 C30 2.150(8) . ?
Ru2 C30 2.150(8) 2_655 ?
C12 C11 1.389(9) . ?
C12 C13 1.436(10) . ?
C12 C16 1.470(9) . ?
C11 C10 1.397(10) . ?
C11 H11 0.9500 . ?
C13 C14 1.393(10) . ?
C13 H13 0.9500 . ?
C14 C15 1.402(12) . ?
C14 H14 0.9500 . ?
C10 C15 1.422(10) . ?
C10 H10 0.9500 . ?
C15 C17 1.472(10) . ?
P1 F1 1.440(10) . ?
P1 F5 1.518(7) . ?
P1 F3 1.527(6) . ?
P1 F2 1.562(7) . ?
P1 F4 1.571(6) . ?
P1 F6 1.582(10) . ?
N1 C16 1.121(8) . ?
C21 C20 1.334(15) . ?
C21 C22 1.352(15) . ?
C21 H21 0.9500 . ?
C20 C24 1.267(17) . ?
C20 H20 0.9500 . ?
C17 H17A 0.9800 . ?
C17 H17B 0.9800 . ?
C17 H17C 0.9800 . ?
C22 C23 1.446(16) . ?
C22 H22 0.9500 . ?
C23 C24 1.388(18) . ?
C23 H23 0.9500 . ?
C24 H24 0.9500 . ?
P2 F8 1.504(9) . ?
P2 F8 1.504(9) 3_665 ?
P2 F8 1.504(9) 2_655 ?
P2 F7 1.560(10) . ?
P2 F7 1.560(10) 3_665 ?
P2 F7 1.560(10) 2_655 ?
C30 C31 1.177(13) 2_655 ?
C30 C31 1.191(13) . ?
C30 H30 0.9500 . ?
C31 C30 1.177(13) 3_665 ?
C31 H31 0.9500 . ?
